data_7210152
loop_
_publ_author_name
'Zhou, Jian'
'Liu, Xing'
'Hu, Feilong'
'Chen, Rong'
'Zou, Huahong'
'Fu, Wensheng'
'Liang, Guoming'
'Chen, Yi'

_publ_section_title
;
 A novel 3-D chiral polyoxovanadate architecture based on breaking high
 symmetry of spherical [V15O36Cl]8&#x2212; cluster
;
_journal_issue 23
_journal_name_full CrystEngComm
_journal_page_first 4593
_journal_paper_doi 10.1039/c3ce40280k
_journal_volume 15
_journal_year 2013
_chemical_formula_moiety 'C8 H32 Cl N8 O36 V15 Zn2, 2(C4 H18 N4 O Zn),2(H2 O)'
_chemical_formula_sum 'C16 H72 Cl N16 O40 V15 Zn4'
_chemical_formula_weight 2189.93
_chemical_name_systematic
;
?
;
_space_group_IT_number 19
_symmetry_cell_setting orthorhombic
_symmetry_space_group_name_Hall 'P 2ac 2ab'
_symmetry_space_group_name_H-M 'P 21 21 21'
_atom_sites_solution_hydrogens geom
_atom_sites_solution_primary direct
_atom_sites_solution_secondary difmap
_audit_creation_method SHELXL-97
_cell_angle_alpha 90.00
_cell_angle_beta 90.00
_cell_angle_gamma 90.00
_cell_formula_units_Z 4
_cell_length_a 12.876(3)
_cell_length_b 18.938(4)
_cell_length_c 28.202(6)
_cell_measurement_temperature 296(2)
_cell_volume 6877(3)
_computing_structure_refinement 'SHELXL-97 (Sheldrick, 1997)'
_computing_structure_solution 'SHELXS-97 (Sheldrick, 1990)'
_diffrn_ambient_temperature 296(2)
_diffrn_detector_area_resol_mean 7.31
_diffrn_measured_fraction_theta_full 0.998
_diffrn_measured_fraction_theta_max 0.998
_diffrn_measurement_device_type 'Rigaku Mercury'
_diffrn_measurement_method \w
_diffrn_radiation_monochromator graphite
_diffrn_radiation_source 'fine-focus sealed tube'
_diffrn_radiation_type MoK\a
_diffrn_radiation_wavelength 0.71073
_diffrn_reflns_av_R_equivalents 0.0327
_diffrn_reflns_av_sigmaI/netI 0.0406
_diffrn_reflns_limit_h_max 16
_diffrn_reflns_limit_h_min -13
_diffrn_reflns_limit_k_max 23
_diffrn_reflns_limit_k_min -23
_diffrn_reflns_limit_l_max 29
_diffrn_reflns_limit_l_min -35
_diffrn_reflns_number 44166
_diffrn_reflns_theta_full 26.50
_diffrn_reflns_theta_max 26.50
_diffrn_reflns_theta_min 1.74
_exptl_absorpt_coefficient_mu 3.429
_exptl_absorpt_correction_T_max 0.7153
_exptl_absorpt_correction_T_min 0.6380
_exptl_absorpt_correction_type multi-scan
_exptl_absorpt_process_details 'Jacobson, R. (1998) Private communication'
_exptl_crystal_colour black
_exptl_crystal_density_diffrn 2.108
_exptl_crystal_density_method 'not measured'
_exptl_crystal_description BLOCK
_exptl_crystal_F_000 4296
_exptl_crystal_size_max 0.11
_exptl_crystal_size_mid 0.10
_exptl_crystal_size_min 0.08
_refine_diff_density_max 2.619
_refine_diff_density_min -2.283
_refine_diff_density_rms 0.197
_refine_ls_abs_structure_details 'Flack H D (1983), Acta Cryst. A39, 876-881'
_refine_ls_abs_structure_Flack 0.045(19)
_refine_ls_extinction_method none
_refine_ls_goodness_of_fit_ref 1.059
_refine_ls_hydrogen_treatment constr
_refine_ls_matrix_type full
_refine_ls_number_parameters 848
_refine_ls_number_reflns 14255
_refine_ls_number_restraints 364
_refine_ls_restrained_S_all 1.061
_refine_ls_R_factor_all 0.0605
_refine_ls_R_factor_gt 0.0540
_refine_ls_shift/su_max 0.001
_refine_ls_shift/su_mean 0.000
_refine_ls_structure_factor_coef Fsqd
_refine_ls_weighting_details 'calc w=1/[\s^2^(Fo^2^)+(0.0988P)^2^+19.2853P] where P=(Fo^2^+2Fc^2^)/3'
_refine_ls_weighting_scheme calc
_refine_ls_wR_factor_gt 0.1528
_refine_ls_wR_factor_ref 0.1583
_reflns_number_gt 12845
_reflns_number_total 14255
_reflns_threshold_expression >2sigma(I)
_cod_data_source_file c3ce40280k.txt
_cod_data_source_block 1
_cod_depositor_comments
;
The following automatic conversions were performed:

'_refine_ls_hydrogen_treatment' value 'CONSTR' changed to 'constr'
according to /home/saulius/struct/CIF-dictionaries/cif_core.dic
dictionary named 'cif_core.dic' version 2.4.2 from 2011-04-26.

Automatic conversion script
Id: cif_fix_values 1891 2012-01-12 08:04:46Z andrius 
;
_cod_original_sg_symbol_H-M P212121
_cod_database_code 7210152

loop_
_symmetry_equiv_pos_as_xyz
'x, y, z'
'-x+1/2, -y, z+1/2'
'x+1/2, -y+1/2, -z'
'-x, y+1/2, -z+1/2'

loop_
_atom_site_label
_atom_site_type_symbol
_atom_site_fract_x
_atom_site_fract_y
_atom_site_fract_z
_atom_site_U_iso_or_equiv
_atom_site_adp_type
_atom_site_occupancy
_atom_site_symmetry_multiplicity
_atom_site_calc_flag
_atom_site_refinement_flags
V1 V 0.79689(10) 0.62088(7) 0.37990(5) 0.0291(3) Uani 1 1 d .
V2 V 0.73616(10) 0.61161(6) 0.49539(5) 0.0299(3) Uani 1 1 d .
V3 V 0.41951(10) 0.51271(6) 0.33481(5) 0.0267(3) Uani 1 1 d .
V4 V 0.87207(8) 0.46211(6) 0.44519(4) 0.0193(2) Uani 1 1 d .
V5 V 0.74595(9) 0.33770(6) 0.36616(5) 0.0242(2) Uani 1 1 d .
V6 V 0.52790(10) 0.64801(6) 0.41182(5) 0.0259(3) Uani 1 1 d .
V7 V 0.73147(9) 0.46480(6) 0.52965(4) 0.0229(2) Uani 1 1 d .
V8 V 0.51428(10) 0.58146(6) 0.50912(5) 0.0268(3) Uani 1 1 d .
V9 V 0.36244(9) 0.50627(6) 0.45055(5) 0.0285(3) Uani 1 1 d .
V10 V 0.68442(9) 0.32898(6) 0.48107(4) 0.0223(2) Uani 1 1 d .
V11 V 0.83041(9) 0.47809(6) 0.34093(4) 0.0238(3) Uani 1 1 d .
V12 V 0.47371(9) 0.35017(6) 0.39708(4) 0.0206(2) Uani 1 1 d .
V13 V 0.61438(9) 0.59400(6) 0.31933(4) 0.0247(3) Uani 1 1 d .
V14 V 0.57967(9) 0.40594(6) 0.31001(4) 0.0231(2) Uani 1 1 d .
V15 V 0.48119(9) 0.39508(6) 0.49942(4) 0.0216(2) Uani 1 1 d .
Zn1 Zn 0.47058(10) 0.25607(7) 0.24373(4) 0.0522(3) Uani 1 1 d .
Zn2 Zn 0.59049(8) 0.16205(6) 0.52569(4) 0.0434(3) Uani 1 1 d .
Zn3 Zn 0.08120(18) 1.00339(13) 0.29574(12) 0.1159(8) Uani 1 1 d D
Zn4 Zn 0.09870(9) 0.66045(6) 0.46817(5) 0.0512(3) Uani 1 1 d .
O1 O 0.5577(5) 0.3648(3) 0.26039(19) 0.0359(13) Uani 1 1 d .
O2 O 0.8032(4) 0.2778(3) 0.3351(2) 0.0359(13) Uani 1 1 d .
O3 O 0.6550(4) 0.6508(3) 0.37341(19) 0.0284(11) Uani 1 1 d .
O4 O 0.4604(5) 0.6249(3) 0.5527(2) 0.0437(15) Uani 1 1 d .
O5 O 0.7804(5) 0.6636(3) 0.5362(2) 0.0438(15) Uani 1 1 d .
O6 O 0.5585(4) 0.5044(3) 0.30060(19) 0.0283(11) Uani 1 1 d .
O7 O 0.6424(4) 0.5465(3) 0.53140(19) 0.0274(11) Uani 1 1 d .
O8 O 0.4828(4) 0.6006(3) 0.35213(18) 0.0264(10) Uani 1 1 d .
O9 O 0.3992(4) 0.4101(3) 0.44261(18) 0.0246(10) Uani 1 1 d .
O10 O 0.7797(5) 0.4544(3) 0.5819(2) 0.0395(13) Uani 1 1 d .
O11 O 0.4133(4) 0.3509(3) 0.5375(2) 0.0376(13) Uani 1 1 d .
O12 O 0.7974(4) 0.6461(3) 0.4425(2) 0.0295(11) Uani 1 1 d .
O13 O 0.9932(4) 0.4492(3) 0.45822(19) 0.0282(11) Uani 1 1 d .
O14 O 0.6976(4) 0.2618(3) 0.5165(2) 0.0305(12) Uani 1 1 d .
O15 O 0.6101(4) 0.6456(3) 0.2734(2) 0.0338(12) Uani 1 1 d .
O16 O 0.4484(4) 0.4149(2) 0.34352(19) 0.0239(10) Uani 1 1 d .
O17 O 0.2479(4) 0.5127(3) 0.4736(2) 0.0378(13) Uani 1 1 d .
O18 O 0.4805(5) 0.7264(3) 0.4085(2) 0.0403(14) Uani 1 1 d .
O19 O 0.7958(3) 0.3966(2) 0.48660(16) 0.0198(9) Uani 1 1 d .
O20 O 0.3392(5) 0.5237(3) 0.2911(2) 0.0432(15) Uani 1 1 d .
O21 O 0.5467(4) 0.3279(2) 0.45693(18) 0.0216(10) Uani 1 1 d .
O22 O 0.4525(4) 0.4915(3) 0.50911(19) 0.0290(11) Uani 1 1 d .
O23 O 0.3376(4) 0.5148(3) 0.3873(2) 0.0307(12) Uani 1 1 d .
O24 O 0.3986(4) 0.2839(3) 0.3877(2) 0.0323(12) Uani 1 1 d .
O25 O 0.4302(4) 0.5954(3) 0.4525(2) 0.0279(11) Uani 1 1 d .
O26 O 0.7355(4) 0.2984(2) 0.42422(17) 0.0230(10) Uani 1 1 d .
O27 O 0.6167(4) 0.4009(3) 0.52372(19) 0.0276(11) Uani 1 1 d .
O28 O 0.8754(5) 0.6762(3) 0.3556(2) 0.0444(15) Uani 1 1 d .
O29 O 0.9265(5) 0.4734(4) 0.3049(2) 0.0427(15) Uani 1 1 d .
O30 O 0.8693(4) 0.5346(3) 0.39511(17) 0.0245(10) Uani 1 1 d .
O31 O 0.7532(4) 0.5590(3) 0.32502(19) 0.0288(11) Uani 1 1 d .
O32 O 0.6031(4) 0.6442(3) 0.4735(2) 0.0293(11) Uani 1 1 d .
O33 O 0.7255(4) 0.4157(3) 0.31801(18) 0.0289(11) Uani 1 1 d .
O34 O 0.8457(4) 0.4050(2) 0.38833(17) 0.0216(10) Uani 1 1 d .
O35 O 0.8194(4) 0.5273(2) 0.49309(18) 0.0235(10) Uani 1 1 d .
O36 O 0.5980(3) 0.3342(2) 0.35820(17) 0.0213(9) Uani 1 1 d .
Cl1 Cl 0.62288(15) 0.48824(11) 0.41777(7) 0.0344(4) Uani 1 1 d .
C1 C 0.2857(9) 0.3097(7) 0.1964(4) 0.060(2) Uani 1 1 d U
H1C H 0.2489 0.2653 0.1927 0.072 Uiso 1 1 calc R
H1D H 0.2544 0.3440 0.1752 0.072 Uiso 1 1 calc R
C2 C 0.2766(9) 0.3347(7) 0.2463(4) 0.061(2) Uani 1 1 d U
H2C H 0.2996 0.3834 0.2482 0.074 Uiso 1 1 calc R
H2D H 0.2042 0.3332 0.2559 0.074 Uiso 1 1 calc R
C3 C 0.6173(9) 0.1594(5) 0.2848(4) 0.052(2) Uani 1 1 d U
H3C H 0.5878 0.1164 0.2719 0.062 Uiso 1 1 calc R
H3D H 0.6636 0.1465 0.3104 0.062 Uiso 1 1 calc R
C4 C 0.6774(8) 0.1958(6) 0.2474(4) 0.051(2) Uani 1 1 d U
H4C H 0.7278 0.1634 0.2340 0.061 Uiso 1 1 calc R
H4D H 0.7147 0.2353 0.2611 0.061 Uiso 1 1 calc R
C5 C 0.6305(9) 0.1259(7) 0.4271(4) 0.060(2) Uani 1 1 d U
H5C H 0.6493 0.0874 0.4061 0.072 Uiso 1 1 calc R
H5D H 0.6552 0.1695 0.4129 0.072 Uiso 1 1 calc R
C6 C 0.5193(9) 0.1289(7) 0.4313(4) 0.059(2) Uani 1 1 d U
H6C H 0.4930 0.0814 0.4360 0.071 Uiso 1 1 calc R
H6D H 0.4905 0.1466 0.4018 0.071 Uiso 1 1 calc R
C7 C 0.6190(9) 0.1469(7) 0.6276(4) 0.063(2) Uani 1 1 d U
H7C H 0.6653 0.1508 0.6546 0.075 Uiso 1 1 calc R
H7D H 0.5710 0.1084 0.6336 0.075 Uiso 1 1 calc R
C8 C 0.5587(9) 0.2163(7) 0.6209(4) 0.061(2) Uani 1 1 d U
H8C H 0.5110 0.2228 0.6472 0.073 Uiso 1 1 calc R
H8D H 0.6069 0.2557 0.6208 0.073 Uiso 1 1 calc R
C9 C 0.1087(18) 1.1631(14) 0.2649(9) 0.139(4) Uani 1 1 d U
H9C H 0.1044 1.1917 0.2933 0.167 Uiso 1 1 calc R
H9D H 0.1430 1.1898 0.2401 0.167 Uiso 1 1 calc R
C10 C 0.0044(19) 1.1388(13) 0.2495(9) 0.140(4) Uani 1 1 d U
H10C H 0.0069 1.1304 0.2156 0.168 Uiso 1 1 calc R
H10D H -0.0443 1.1770 0.2548 0.168 Uiso 1 1 calc R
C13 C 0.2023(11) 0.6819(7) 0.3784(5) 0.075(2) Uani 1 1 d U
H13C H 0.2679 0.6641 0.3904 0.090 Uiso 1 1 calc R
H13D H 0.2160 0.7073 0.3492 0.090 Uiso 1 1 calc R
C14 C 0.1286(10) 0.6197(7) 0.3684(5) 0.067(2) Uani 1 1 d U
H14C H 0.0696 0.6362 0.3501 0.080 Uiso 1 1 calc R
H14D H 0.1646 0.5843 0.3498 0.080 Uiso 1 1 calc R
C15 C 0.1967(12) 0.6568(8) 0.5588(5) 0.082(3) Uani 1 1 d U
H15C H 0.2595 0.6525 0.5776 0.099 Uiso 1 1 calc R
H15D H 0.1534 0.6922 0.5738 0.099 Uiso 1 1 calc R
C16 C 0.1448(13) 0.5929(8) 0.5603(6) 0.084(3) Uani 1 1 d U
H16C H 0.1143 0.5873 0.5915 0.100 Uiso 1 1 calc R
H16D H 0.1949 0.5551 0.5560 0.100 Uiso 1 1 calc R
N1 N 0.3963(7) 0.2999(5) 0.1838(3) 0.0474(16) Uani 1 1 d U
H1A H 0.4254 0.3417 0.1763 0.057 Uiso 1 1 calc R
H1B H 0.4023 0.2707 0.1588 0.057 Uiso 1 1 calc R
N2 N 0.3374(7) 0.2923(5) 0.2786(3) 0.0511(17) Uani 1 1 d U
H2A H 0.2995 0.2553 0.2887 0.061 Uiso 1 1 calc R
H2B H 0.3557 0.3182 0.3040 0.061 Uiso 1 1 calc R
N3 N 0.5358(6) 0.2028(4) 0.3029(3) 0.0418(15) Uani 1 1 d U
H3A H 0.5611 0.2341 0.3240 0.050 Uiso 1 1 calc R
H3B H 0.4874 0.1761 0.3174 0.050 Uiso 1 1 calc R
N4 N 0.6066(6) 0.2219(4) 0.2090(3) 0.0425(15) Uani 1 1 d U
H4A H 0.5920 0.1870 0.1884 0.051 Uiso 1 1 calc R
H4B H 0.6363 0.2578 0.1931 0.051 Uiso 1 1 calc R
N5 N 0.6809(6) 0.1160(4) 0.4721(3) 0.0412(15) Uani 1 1 d U
H5A H 0.7442 0.1360 0.4716 0.049 Uiso 1 1 calc R
H5B H 0.6888 0.0695 0.4779 0.049 Uiso 1 1 calc R
N6 N 0.4837(6) 0.1729(4) 0.4697(3) 0.0417(15) Uani 1 1 d U
H6A H 0.4200 0.1593 0.4792 0.050 Uiso 1 1 calc R
H6B H 0.4804 0.2183 0.4603 0.050 Uiso 1 1 calc R
N7 N 0.6784(6) 0.1325(4) 0.5851(3) 0.0437(15) Uani 1 1 d U
H7A H 0.6939 0.0862 0.5836 0.052 Uiso 1 1 calc R
H7B H 0.7383 0.1570 0.5857 0.052 Uiso 1 1 calc R
N8 N 0.5011(6) 0.2155(4) 0.5768(3) 0.0431(15) Uani 1 1 d U
H8A H 0.4884 0.2600 0.5672 0.052 Uiso 1 1 calc R
H8B H 0.4399 0.1934 0.5809 0.052 Uiso 1 1 calc R
N9 N 0.1685(15) 1.0886(11) 0.2751(7) 0.140(4) Uani 1 1 d U
H9A H 0.2164 1.0965 0.2977 0.168 Uiso 1 1 calc R
H9B H 0.2029 1.0765 0.2485 0.168 Uiso 1 1 calc R
N10 N -0.0453(15) 1.0631(10) 0.2765(7) 0.139(4) Uani 1 1 d U
H10A H -0.0859 1.0391 0.2561 0.167 Uiso 1 1 calc R
H10B H -0.0832 1.0746 0.3022 0.167 Uiso 1 1 calc R
N13 N 0.1575(10) 0.7289(6) 0.4124(4) 0.079(2) Uani 1 1 d U
H13A H 0.1057 0.7541 0.3993 0.095 Uiso 1 1 calc R
H13B H 0.2056 0.7588 0.4238 0.095 Uiso 1 1 calc R
N14 N 0.0923(7) 0.5885(5) 0.4121(3) 0.0553(17) Uani 1 1 d U
H14A H 0.1316 0.5507 0.4191 0.066 Uiso 1 1 calc R
H14B H 0.0264 0.5737 0.4083 0.066 Uiso 1 1 calc R
N15 N 0.2253(9) 0.6821(6) 0.5119(4) 0.076(2) Uani 1 1 d U
H15A H 0.2824 0.6597 0.5014 0.091 Uiso 1 1 calc R
H15B H 0.2382 0.7288 0.5126 0.091 Uiso 1 1 calc R
N16 N 0.0581(9) 0.5846(6) 0.5226(4) 0.073(2) Uani 1 1 d U
H16A H -0.0046 0.5944 0.5351 0.088 Uiso 1 1 calc R
H16B H 0.0571 0.5405 0.5108 0.088 Uiso 1 1 calc R
O2W O -0.0272(7) 0.7248(4) 0.4807(4) 0.072(2) Uani 1 1 d .
O3W O 0.455(2) 0.6873(8) 0.6422(10) 0.117(9) Uani 0.50 1 d P
O4W O 0.3629(12) 0.3583(6) 0.6341(5) 0.048(3) Uani 0.50 1 d P
O5W O 0.8002(8) 0.3393(4) 0.6451(3) 0.077(3) Uani 1 1 d .
N12 N 0.0001(16) 0.9044(11) 0.2833(8) 0.159(4) Uani 1 1 d DU
H12A H -0.0212 0.8873 0.3114 0.191 Uiso 1 1 calc R
H12B H -0.0570 0.9136 0.2659 0.191 Uiso 1 1 calc R
N11 N 0.2080(17) 0.9380(11) 0.2967(8) 0.161(4) Uani 1 1 d DU
H11A H 0.2519 0.9472 0.2727 0.193 Uiso 1 1 calc R
H11B H 0.2423 0.9403 0.3244 0.193 Uiso 1 1 calc R
C11 C 0.155(2) 0.8699(14) 0.2906(10) 0.165(5) Uani 1 1 d DU
H11C H 0.1316 0.8578 0.3222 0.198 Uiso 1 1 calc R
H11D H 0.2107 0.8371 0.2835 0.198 Uiso 1 1 calc R
C12 C 0.0636(18) 0.8456(14) 0.2576(9) 0.168(5) Uani 1 1 d DU
H12C H 0.0751 0.8541 0.2240 0.202 Uiso 1 1 calc R
H12D H 0.0392 0.7980 0.2634 0.202 Uiso 1 1 calc R
O1W O 0.062(4) 1.010(3) 0.3700(7) 0.050(11) Uani 0.15 1 d PDU
O1W' O 0.0656(7) 1.0189(4) 0.3368(4) 0.0499(19) Uani 0.85 1 d PU

loop_
_atom_site_aniso_label
_atom_site_aniso_U_11
_atom_site_aniso_U_22
_atom_site_aniso_U_33
_atom_site_aniso_U_23
_atom_site_aniso_U_13
_atom_site_aniso_U_12
V1 0.0217(6) 0.0217(6) 0.0439(8) 0.0117(5) -0.0056(5) -0.0057(5)
V2 0.0298(7) 0.0177(5) 0.0421(8) -0.0056(5) -0.0101(6) -0.0002(5)
V3 0.0214(6) 0.0208(6) 0.0379(7) 0.0044(5) -0.0108(5) -0.0008(5)
V4 0.0137(5) 0.0180(5) 0.0263(6) 0.0030(4) -0.0030(4) -0.0020(4)
V5 0.0175(5) 0.0227(6) 0.0324(6) -0.0064(5) -0.0014(5) 0.0010(5)
V6 0.0253(6) 0.0183(5) 0.0341(7) 0.0033(5) -0.0032(5) 0.0005(5)
V7 0.0239(6) 0.0207(5) 0.0242(6) 0.0005(4) -0.0030(5) 0.0004(5)
V8 0.0282(6) 0.0197(5) 0.0325(7) -0.0029(5) 0.0027(5) 0.0049(5)
V9 0.0169(6) 0.0183(6) 0.0503(8) 0.0017(5) 0.0052(5) 0.0033(5)
V10 0.0174(5) 0.0168(5) 0.0327(6) 0.0051(5) -0.0020(5) -0.0008(4)
V11 0.0188(6) 0.0270(6) 0.0256(6) 0.0052(5) -0.0002(4) -0.0021(5)
V12 0.0154(5) 0.0167(5) 0.0296(6) 0.0007(4) -0.0020(4) -0.0014(4)
V13 0.0208(6) 0.0255(6) 0.0279(6) 0.0085(5) -0.0054(5) -0.0018(5)
V14 0.0205(5) 0.0245(6) 0.0243(6) -0.0007(5) -0.0037(5) -0.0004(5)
V15 0.0168(5) 0.0193(5) 0.0288(6) 0.0042(4) 0.0040(5) 0.0016(4)
Zn1 0.0468(6) 0.0786(8) 0.0312(5) 0.0006(5) -0.0011(5) 0.0282(6)
Zn2 0.0381(5) 0.0598(7) 0.0323(5) -0.0021(5) -0.0019(4) 0.0256(5)
Zn3 0.0757(12) 0.1119(17) 0.160(2) 0.0213(16) -0.0050(14) -0.0024(12)
Zn4 0.0467(6) 0.0494(6) 0.0574(7) -0.0067(5) 0.0017(5) -0.0159(5)
O1 0.040(3) 0.045(3) 0.022(3) -0.004(2) -0.005(2) -0.003(3)
O2 0.029(3) 0.037(3) 0.042(3) -0.011(3) 0.004(2) 0.004(2)
O3 0.023(2) 0.024(2) 0.038(3) 0.002(2) -0.005(2) -0.001(2)
O4 0.054(4) 0.030(3) 0.047(4) -0.016(3) 0.020(3) 0.001(3)
O5 0.053(4) 0.032(3) 0.046(4) -0.012(3) -0.014(3) -0.006(3)
O6 0.031(3) 0.023(2) 0.031(3) 0.000(2) -0.006(2) -0.001(2)
O7 0.023(2) 0.024(2) 0.035(3) -0.003(2) -0.002(2) 0.004(2)
O8 0.024(2) 0.022(2) 0.033(3) 0.004(2) -0.002(2) -0.003(2)
O9 0.017(2) 0.025(2) 0.032(3) 0.002(2) 0.004(2) 0.0008(19)
O10 0.047(3) 0.040(3) 0.031(3) 0.003(2) -0.012(3) -0.002(3)
O11 0.028(3) 0.042(3) 0.043(3) 0.016(3) 0.010(2) 0.000(3)
O12 0.026(3) 0.020(2) 0.042(3) 0.003(2) -0.011(2) -0.003(2)
O13 0.017(2) 0.034(3) 0.034(3) 0.008(2) -0.002(2) -0.003(2)
O14 0.032(3) 0.019(2) 0.040(3) 0.011(2) -0.002(2) 0.001(2)
O15 0.032(3) 0.035(3) 0.034(3) 0.015(2) -0.007(2) -0.002(2)
O16 0.016(2) 0.019(2) 0.036(3) 0.002(2) -0.0042(19) -0.0007(18)
O17 0.023(3) 0.033(3) 0.058(4) 0.008(3) 0.012(3) 0.005(2)
O18 0.042(3) 0.023(3) 0.055(4) 0.005(3) -0.002(3) 0.007(2)
O19 0.017(2) 0.019(2) 0.023(2) 0.0023(18) -0.0013(18) 0.0011(17)
O20 0.031(3) 0.037(3) 0.061(4) 0.013(3) -0.021(3) -0.008(3)
O21 0.016(2) 0.017(2) 0.032(3) 0.0021(19) -0.0004(19) -0.0011(17)
O22 0.030(3) 0.023(2) 0.034(3) 0.000(2) 0.004(2) 0.003(2)
O23 0.025(3) 0.027(3) 0.040(3) 0.006(2) 0.002(2) 0.007(2)
O24 0.030(3) 0.023(2) 0.044(3) -0.001(2) -0.005(2) -0.009(2)
O25 0.020(2) 0.025(2) 0.039(3) 0.001(2) 0.000(2) 0.004(2)
O26 0.019(2) 0.021(2) 0.029(3) 0.0020(19) 0.0023(19) -0.0006(19)
O27 0.022(2) 0.025(3) 0.035(3) 0.006(2) 0.000(2) 0.000(2)
O28 0.039(3) 0.039(3) 0.055(4) 0.011(3) 0.001(3) -0.013(3)
O29 0.026(3) 0.062(4) 0.040(3) 0.012(3) 0.006(2) -0.001(3)
O30 0.024(2) 0.026(2) 0.024(2) 0.005(2) -0.006(2) -0.004(2)
O31 0.021(2) 0.032(3) 0.033(3) 0.010(2) -0.003(2) -0.001(2)
O32 0.030(3) 0.020(2) 0.038(3) -0.002(2) -0.006(2) 0.001(2)
O33 0.026(3) 0.035(3) 0.025(3) -0.003(2) -0.003(2) -0.002(2)
O34 0.018(2) 0.021(2) 0.026(2) 0.0045(19) 0.0002(18) 0.0000(18)
O35 0.021(2) 0.019(2) 0.031(3) 0.0005(19) -0.004(2) 0.0037(19)
O36 0.016(2) 0.024(2) 0.024(2) 0.0013(19) -0.0016(18) -0.0018(19)
Cl1 0.0314(9) 0.0368(10) 0.0349(10) 0.0027(8) 0.0010(8) -0.0023(8)
C1 0.057(5) 0.069(5) 0.053(4) -0.008(4) -0.007(4) 0.018(4)
C2 0.055(4) 0.072(5) 0.057(5) -0.007(4) -0.001(4) 0.017(4)
C3 0.058(4) 0.043(4) 0.055(4) -0.011(4) -0.012(4) 0.008(4)
C4 0.043(4) 0.053(4) 0.057(4) -0.016(4) -0.010(4) 0.007(4)
C5 0.050(4) 0.075(5) 0.055(4) -0.009(4) 0.003(4) 0.012(4)
C6 0.045(4) 0.078(5) 0.054(4) -0.009(4) -0.006(4) 0.006(4)
C7 0.049(4) 0.085(5) 0.055(5) -0.003(4) 0.003(4) 0.006(4)
C8 0.050(4) 0.072(5) 0.060(5) -0.010(4) 0.006(4) 0.015(4)
C9 0.130(9) 0.174(10) 0.114(8) -0.011(8) 0.011(7) 0.003(8)
C10 0.131(9) 0.176(10) 0.114(8) -0.002(8) 0.004(7) 0.002(8)
C13 0.067(5) 0.067(5) 0.090(5) 0.017(4) 0.009(4) -0.008(4)
C14 0.058(5) 0.063(5) 0.080(5) 0.008(5) -0.001(5) 0.001(4)
C15 0.079(6) 0.086(5) 0.082(6) -0.015(5) -0.012(5) 0.013(5)
C16 0.092(6) 0.076(5) 0.083(6) 0.000(5) -0.006(5) 0.002(5)
N1 0.052(4) 0.048(3) 0.041(3) -0.004(3) -0.003(3) 0.011(3)
N2 0.049(4) 0.060(4) 0.044(3) -0.014(3) -0.003(3) 0.001(3)
N3 0.049(3) 0.034(3) 0.042(3) -0.007(3) -0.011(3) 0.000(3)
N4 0.038(3) 0.041(3) 0.048(3) -0.011(3) -0.006(3) -0.003(3)
N5 0.029(3) 0.047(3) 0.048(3) -0.003(3) 0.001(3) 0.008(3)
N6 0.029(3) 0.043(3) 0.052(3) 0.007(3) -0.003(3) 0.001(3)
N7 0.029(3) 0.054(4) 0.047(3) 0.003(3) 0.001(3) 0.006(3)
N8 0.034(3) 0.043(3) 0.052(4) 0.000(3) 0.012(3) 0.007(3)
N9 0.127(8) 0.180(9) 0.114(7) -0.006(7) 0.014(7) -0.004(7)
N10 0.127(8) 0.177(9) 0.115(7) -0.006(7) 0.009(7) 0.003(7)
N13 0.073(5) 0.072(4) 0.093(5) 0.008(4) -0.002(4) -0.012(4)
N14 0.045(4) 0.047(3) 0.073(4) 0.004(3) -0.004(3) -0.004(3)
N15 0.075(4) 0.064(4) 0.090(4) -0.002(4) -0.013(4) 0.001(4)
N16 0.075(5) 0.063(4) 0.082(5) 0.001(4) -0.001(4) 0.005(4)
O2W 0.059(5) 0.049(4) 0.108(7) -0.007(4) 0.003(5) 0.003(4)
O3W 0.138(19) 0.029(8) 0.18(2) 0.007(11) 0.067(18) 0.045(10)
O4W 0.067(9) 0.029(6) 0.048(7) -0.002(5) 0.010(7) -0.002(6)
O5W 0.107(7) 0.059(5) 0.064(5) 0.018(4) 0.031(5) 0.037(5)
N12 0.142(8) 0.189(10) 0.146(8) 0.002(8) 0.014(7) 0.016(8)
N11 0.142(8) 0.193(10) 0.147(8) 0.008(8) 0.019(7) 0.015(8)
C11 0.145(9) 0.197(11) 0.153(9) 0.004(9) 0.020(8) 0.016(9)
C12 0.149(9) 0.198(11) 0.158(9) 0.010(9) 0.025(8) 0.016(9)
O1W 0.05(2) 0.05(2) 0.05(3) 0.00(2) 0.00(2) 0.00(2)
O1W' 0.050(5) 0.050(5) 0.050(5) 0.000(4) 0.000(4) 0.000(4)

loop_
_atom_type_symbol
_atom_type_description
_atom_type_scat_dispersion_real
_atom_type_scat_dispersion_imag
_atom_type_scat_source
C C 0.0033 0.0016 'International Tables Vol C Tables 4.2.6.8 and 6.1.1.4'
H H 0.0000 0.0000 'International Tables Vol C Tables 4.2.6.8 and 6.1.1.4'
N N 0.0061 0.0033 'International Tables Vol C Tables 4.2.6.8 and 6.1.1.4'
Mo Mo -1.6832 0.6857 'International Tables Vol C Tables 4.2.6.8 and 6.1.1.4'
O O 0.0106 0.0060 'International Tables Vol C Tables 4.2.6.8 and 6.1.1.4'
V V 0.3005 0.5294 'International Tables Vol C Tables 4.2.6.8 and 6.1.1.4'
Zn Zn 0.2839 1.4301 'International Tables Vol C Tables 4.2.6.8 and 6.1.1.4'
Cl Cl 0.1484 0.1585 'International Tables Vol C Tables 4.2.6.8 and 6.1.1.4'

loop_
_geom_angle_atom_site_label_1
_geom_angle_atom_site_label_2
_geom_angle_atom_site_label_3
_geom_angle
_geom_angle_site_symmetry_1
_geom_angle_site_symmetry_3
O28 V1 O12 103.8(3) . .
O28 V1 O3 111.4(3) . .
O12 V1 O3 91.0(2) . .
O28 V1 O30 110.0(3) . .
O12 V1 O30 90.3(2) . .
O3 V1 O30 136.9(2) . .
O28 V1 O31 103.0(3) . .
O12 V1 O31 153.1(2) . .
O3 V1 O31 80.4(2) . .
O30 V1 O31 79.3(2) . .
O28 V1 V13 111.5(2) . .
O12 V1 V13 127.36(18) . .
O3 V1 V13 40.36(16) . .
O30 V1 V13 111.58(15) . .
O31 V1 V13 40.06(15) . .
O28 V1 V11 110.2(3) . .
O12 V1 V11 126.78(16) . .
O3 V1 V11 111.93(16) . .
O30 V1 V11 40.20(15) . .
O31 V1 V11 39.13(14) . .
V13 V1 V11 75.09(5) . .
O5 V2 O12 102.3(3) . .
O5 V2 O32 110.3(3) . .
O12 V2 O32 90.4(2) . .
O5 V2 O35 109.4(3) . .
O12 V2 O35 91.7(2) . .
O32 V2 O35 138.8(2) . .
O5 V2 O7 103.1(3) . .
O12 V2 O7 154.6(2) . .
O32 V2 O7 79.8(2) . .
O35 V2 O7 80.9(2) . .
O5 V2 V8 111.5(3) . .
O12 V2 V8 127.02(17) . .
O32 V2 V8 40.40(16) . .
O35 V2 V8 112.63(16) . .
O7 V2 V8 39.42(15) . .
O5 V2 V7 110.4(2) . .
O12 V2 V7 128.36(18) . .
O32 V2 V7 112.97(16) . .
O35 V2 V7 40.44(15) . .
O7 V2 V7 40.50(14) . .
V8 V2 V7 75.72(5) . .
O20 V3 O23 104.2(3) . .
O20 V3 O16 110.3(3) . .
O23 V3 O16 91.7(2) . .
O20 V3 O8 110.7(3) . .
O23 V3 O8 91.2(2) . .
O16 V3 O8 136.8(2) . .
O20 V3 O6 102.1(3) . .
O23 V3 O6 153.6(2) . .
O16 V3 O6 79.3(2) . .
O8 V3 O6 79.3(2) . .
O20 V3 V14 110.5(3) . .
O23 V3 V14 127.50(17) . .
O16 V3 V14 39.96(15) . .
O8 V3 V14 110.85(16) . .
O6 V3 V14 39.38(15) . .
O20 V3 V13 111.1(2) . .
O23 V3 V13 126.70(19) . .
O16 V3 V13 110.95(15) . .
O8 V3 V13 39.61(16) . .
O6 V3 V13 39.70(15) . .
V14 V3 V13 74.48(5) . .
O13 V4 O35 105.8(2) . .
O13 V4 O34 105.6(2) . .
O35 V4 O34 148.6(2) . .
O13 V4 O19 104.5(2) . .
O35 V4 O19 79.3(2) . .
O34 V4 O19 92.9(2) . .
O13 V4 O30 106.6(2) . .
O35 V4 O30 92.8(2) . .
O34 V4 O30 78.2(2) . .
O19 V4 O30 148.9(2) . .
O13 V4 V7 113.8(2) . .
O35 V4 V7 39.47(14) . .
O34 V4 V7 123.68(14) . .
O19 V4 V7 40.15(14) . .
O30 V4 V7 123.22(16) . .
O13 V4 V11 114.1(2) . .
O35 V4 V11 123.49(15) . .
O34 V4 V11 39.23(14) . .
O19 V4 V11 123.76(14) . .
O30 V4 V11 39.19(15) . .
V7 V4 V11 132.02(5) . .
O2 V5 O26 103.7(3) . .
O2 V5 O34 109.8(3) . .
O26 V5 O34 91.6(2) . .
O2 V5 O36 111.5(3) . .
O26 V5 O36 91.0(2) . .
O34 V5 O36 136.6(2) . .
O2 V5 O33 102.0(3) . .
O26 V5 O33 154.2(2) . .
O34 V5 O33 79.7(2) . .
O36 V5 O33 79.5(2) . .
O2 V5 V11 109.5(2) . .
O26 V5 V11 128.05(16) . .
O34 V5 V11 39.99(14) . .
O36 V5 V11 111.59(15) . .
O33 V5 V11 39.71(15) . .
O2 V5 V14 110.3(2) . .
O26 V5 V14 127.74(16) . .
O34 V5 V14 111.66(15) . .
O36 V5 V14 40.07(14) . .
O33 V5 V14 39.48(15) . .
V11 V5 V14 75.22(5) . .
O18 V6 O3 105.0(3) . .
O18 V6 O25 105.0(3) . .
O3 V6 O25 150.0(2) . .
O18 V6 O32 105.6(3) . .
O3 V6 O32 94.5(2) . .
O25 V6 O32 77.5(2) . .
O18 V6 O8 104.8(3) . .
O3 V6 O8 77.8(2) . .
O25 V6 O8 94.4(2) . .
O32 V6 O8 149.6(2) . .
O18 V6 V13 113.7(2) . .
O3 V6 V13 39.08(16) . .
O25 V6 V13 124.54(16) . .
O32 V6 V13 124.33(17) . .
O8 V6 V13 39.15(15) . .
O18 V6 V8 114.6(2) . .
O3 V6 V8 124.05(16) . .
O25 V6 V8 39.21(16) . .
O32 V6 V8 38.82(16) . .
O8 V6 V8 124.16(15) . .
V13 V6 V8 131.68(5) . .
O10 V7 O27 107.5(3) . .
O10 V7 O7 107.7(3) . .
O27 V7 O7 92.9(2) . .
O10 V7 O35 109.7(3) . .
O27 V7 O35 142.2(2) . .
O7 V7 O35 82.6(2) . .
O10 V7 O19 108.9(3) . .
O27 V7 O19 81.7(2) . .
O7 V7 O19 142.9(2) . .
O35 V7 O19 79.9(2) . .
O10 V7 V2 114.0(2) . .
O27 V7 V2 125.68(16) . .
O7 V7 V2 42.46(16) . .
O35 V7 V2 40.15(14) . .
O19 V7 V2 114.26(14) . .
O10 V7 V10 113.2(2) . .
O27 V7 V10 42.06(16) . .
O7 V7 V10 125.77(16) . .
O35 V7 V10 113.72(15) . .
O19 V7 V10 39.67(14) . .
V2 V7 V10 132.00(6) . .
O10 V7 V4 119.5(2) . .
O27 V7 V4 112.72(17) . .
O7 V7 V4 113.22(17) . .
O35 V7 V4 39.86(14) . .
O19 V7 V4 40.40(14) . .
V2 V7 V4 75.07(5) . .
V10 V7 V4 75.05(4) . .
O4 V8 O22 106.0(3) . .
O4 V8 O7 107.3(3) . .
O22 V8 O7 93.0(2) . .
O4 V8 O32 109.4(3) . .
O22 V8 O32 143.9(2) . .
O7 V8 O32 82.6(2) . .
O4 V8 O25 108.2(3) . .
O22 V8 O25 83.5(2) . .
O7 V8 O25 143.8(2) . .
O32 V8 O25 79.6(2) . .
O4 V8 V9 112.7(3) . .
O22 V8 V9 43.69(17) . .
O7 V8 V9 126.95(16) . .
O32 V8 V9 113.66(17) . .
O25 V8 V9 39.86(15) . .
O4 V8 V2 114.5(2) . .
O22 V8 V2 125.97(17) . .
O7 V8 V2 42.41(16) . .
O32 V8 V2 40.21(16) . .
O25 V8 V2 113.93(16) . .
V9 V8 V2 131.99(6) . .
O4 V8 V6 119.8(2) . .
O22 V8 V6 113.70(17) . .
O7 V8 V6 113.45(17) . .
O32 V8 V6 40.31(16) . .
O25 V8 V6 39.78(16) . .
V9 V8 V6 74.31(5) . .
V2 V8 V6 75.12(5) . .
O17 V9 O23 103.1(3) . .
O17 V9 O9 110.3(3) . .
O23 V9 O9 90.7(2) . .
O17 V9 O25 109.9(3) . .
O23 V9 O25 91.7(2) . .
O9 V9 O25 137.9(2) . .
O17 V9 O22 101.8(3) . .
O23 V9 O22 155.1(2) . .
O9 V9 O22 79.8(2) . .
O25 V9 O22 80.6(2) . .
O17 V9 V8 110.2(2) . .
O23 V9 V8 128.86(18) . .
O9 V9 V8 111.56(16) . .
O25 V9 V8 41.05(16) . .
O22 V9 V8 39.60(15) . .
O17 V9 V15 109.8(2) . .
O23 V9 V15 127.84(17) . .
O9 V9 V15 40.40(16) . .
O25 V9 V15 112.54(16) . .
O22 V9 V15 39.38(14) . .
V8 V9 V15 74.76(5) . .
O14 V10 O26 104.6(3) . .
O14 V10 O21 108.0(2) . .
O26 V10 O21 91.1(2) . .
O14 V10 O19 113.1(2) . .
O26 V10 O19 90.8(2) . .
O21 V10 O19 136.9(2) . .
O14 V10 O27 102.0(3) . .
O26 V10 O27 153.3(2) . .
O21 V10 O27 79.5(2) . .
O19 V10 O27 79.9(2) . .
O14 V10 V15 108.5(2) . .
O26 V10 V15 127.49(16) . .
O21 V10 V15 40.40(15) . .
O19 V10 V15 111.33(14) . .
O27 V10 V15 39.08(15) . .
O14 V10 V7 111.9(2) . .
O26 V10 V7 127.18(16) . .
O21 V10 V7 111.36(15) . .
O19 V10 V7 40.33(14) . .
O27 V10 V7 39.61(15) . .
V15 V10 V7 74.50(4) . .
O29 V11 O31 107.6(3) . .
O29 V11 O33 107.3(3) . .
O31 V11 O33 92.8(2) . .
O29 V11 O30 109.4(3) . .
O31 V11 O30 82.8(2) . .
O33 V11 O30 142.7(2) . .
O29 V11 O34 108.7(3) . .
O31 V11 O34 143.3(2) . .
O33 V11 O34 82.1(2) . .
O30 V11 O34 79.8(2) . .
O29 V11 V1 113.6(3) . .
O31 V11 V1 42.68(17) . .
O33 V11 V1 126.17(17) . .
O30 V11 V1 40.13(15) . .
O34 V11 V1 114.41(16) . .
O29 V11 V5 112.7(3) . .
O31 V11 V5 126.53(16) . .
O33 V11 V5 42.68(16) . .
O30 V11 V5 113.77(15) . .
O34 V11 V5 39.48(14) . .
V1 V11 V5 132.85(6) . .
O29 V11 V4 118.5(2) . .
O31 V11 V4 114.20(17) . .
O33 V11 V4 113.31(17) . .
O30 V11 V4 40.13(14) . .
O34 V11 V4 39.95(15) . .
V1 V11 V4 75.75(5) . .
V5 V11 V4 74.92(4) . .
O24 V12 O36 106.1(3) . .
O24 V12 O9 105.4(3) . .
O36 V12 O9 148.5(2) . .
O24 V12 O16 105.1(3) . .
O36 V12 O16 78.6(2) . .
O9 V12 O16 93.5(2) . .
O24 V12 O21 105.1(2) . .
O36 V12 O21 93.2(2) . .
O9 V12 O21 78.3(2) . .
O16 V12 O21 149.9(2) . .
O24 V12 V14 114.5(2) . .
O36 V12 V14 39.36(14) . .
O9 V12 V14 123.63(15) . .
O16 V12 V14 39.64(14) . .
O21 V12 V14 123.88(14) . .
O24 V12 V15 113.4(2) . .
O36 V12 V15 123.58(14) . .
O9 V12 V15 39.26(15) . .
O16 V12 V15 124.33(15) . .
O21 V12 V15 39.34(14) . .
V14 V12 V15 132.10(5) . .
O15 V13 O31 107.9(3) . .
O15 V13 O6 107.5(3) . .
O31 V13 O6 93.9(2) . .
O15 V13 O8 108.2(3) . .
O31 V13 O8 143.2(2) . .
O6 V13 O8 82.0(2) . .
O15 V13 O3 107.7(3) . .
O31 V13 O3 82.7(2) . .
O6 V13 O3 144.0(2) . .
O8 V13 O3 79.9(2) . .
O15 V13 V1 112.7(2) . .
O31 V13 V1 42.83(17) . .
O6 V13 V1 127.69(16) . .
O8 V13 V1 114.18(16) . .
O3 V13 V1 39.95(15) . .
O15 V13 V3 113.6(2) . .
O31 V13 V3 126.62(16) . .
O6 V13 V3 42.78(17) . .
O8 V13 V3 39.19(15) . .
O3 V13 V3 113.52(17) . .
V1 V13 V3 132.54(6) . .
O15 V13 V6 118.3(2) . .
O31 V13 V6 112.95(17) . .
O6 V13 V6 113.57(17) . .
O8 V13 V6 40.61(15) . .
O3 V13 V6 39.70(16) . .
V1 V13 V6 74.61(5) . .
V3 V13 V6 74.76(5) . .
O1 V14 O33 108.7(3) . .
O1 V14 O6 109.0(3) . .
O33 V14 O6 93.6(2) . .
O1 V14 O36 106.8(3) . .
O33 V14 O36 82.2(2) . .
O6 V14 O36 143.4(2) . .
O1 V14 O16 108.0(3) . .
O33 V14 O16 142.5(2) . .
O6 V14 O16 81.8(2) . .
O36 V14 O16 80.0(2) . .
O1 V14 V5 112.1(2) . .
O33 V14 V5 42.63(17) . .
O6 V14 V5 127.31(16) . .
O36 V14 V5 39.66(14) . .
O16 V14 V5 114.01(16) . .
O1 V14 V3 114.1(2) . .
O33 V14 V3 126.26(17) . .
O6 V14 V3 42.83(17) . .
O36 V14 V3 113.38(15) . .
O16 V14 V3 39.00(14) . .
V5 V14 V3 132.31(5) . .
O1 V14 V12 117.1(2) . .
O33 V14 V12 112.73(17) . .
O6 V14 V12 113.19(17) . .
O36 V14 V12 40.01(14) . .
O16 V14 V12 40.33(15) . .
V5 V14 V12 74.78(5) . .
V3 V14 V12 74.42(4) . .
O11 V15 O27 106.9(3) . .
O11 V15 O22 107.4(3) . .
O27 V15 O22 94.2(2) . .
O11 V15 O9 109.2(3) . .
O27 V15 O9 143.0(2) . .
O22 V15 O9 82.6(2) . .
O11 V15 O21 107.8(3) . .
O27 V15 O21 81.9(2) . .
O22 V15 O21 144.2(2) . .
O9 V15 O21 79.8(2) . .
O11 V15 V9 113.5(2) . .
O27 V15 V9 127.70(16) . .
O22 V15 V9 43.33(17) . .
O9 V15 V9 39.28(15) . .
O21 V15 V9 113.92(15) . .
O11 V15 V10 112.2(2) . .
O27 V15 V10 42.59(17) . .
O22 V15 V10 127.71(17) . .
O9 V15 V10 113.63(15) . .
O21 V15 V10 39.38(14) . .
V9 V15 V10 133.06(5) . .
O11 V15 V12 118.2(2) . .
O27 V15 V12 113.34(17) . .
O22 V15 V12 114.01(17) . .
O9 V15 V12 39.84(15) . .
O21 V15 V12 40.24(15) . .
V9 V15 V12 74.73(5) . .
V10 V15 V12 74.93(4) . .
N2 Zn1 N4 178.6(3) . .
N2 Zn1 N1 82.9(3) . .
N4 Zn1 N1 97.2(3) . .
N2 Zn1 N3 96.3(3) . .
N4 Zn1 N3 83.7(3) . .
N1 Zn1 N3 174.2(3) . .
N2 Zn1 O15 91.5(3) . 4_645
N4 Zn1 O15 89.9(3) . 4_645
N1 Zn1 O15 89.2(3) . 4_645
N3 Zn1 O15 85.1(2) . 4_645
N2 Zn1 O1 90.6(3) . .
N4 Zn1 O1 88.1(3) . .
N1 Zn1 O1 91.8(3) . .
N3 Zn1 O1 94.0(2) . .
O15 Zn1 O1 177.8(2) 4_645 .
N5 Zn2 N7 99.5(3) . .
N5 Zn2 N6 82.1(3) . .
N7 Zn2 N6 168.0(3) . .
N5 Zn2 N8 175.7(3) . .
N7 Zn2 N8 82.9(3) . .
N6 Zn2 N8 96.3(3) . .
N5 Zn2 O14 85.9(3) . .
N7 Zn2 O14 89.2(3) . .
N6 Zn2 O14 102.8(2) . .
N8 Zn2 O14 90.6(3) . .
O1W' Zn3 N11 105.4(8) . .
O1W' Zn3 N9 99.9(7) . .
N11 Zn3 N9 92.5(8) . .
O1W' Zn3 N10 89.3(7) . .
N11 Zn3 N10 165.2(9) . .
N9 Zn3 N10 85.8(8) . .
O1W' Zn3 O1W 10.8(14) . .
N11 Zn3 O1W 96.8(15) . .
N9 Zn3 O1W 107.2(14) . .
N10 Zn3 O1W 97.7(14) . .
O1W' Zn3 N12 106.5(7) . .
N11 Zn3 N12 82.1(9) . .
N9 Zn3 N12 153.6(8) . .
N10 Zn3 N12 92.9(8) . .
O1W Zn3 N12 99.1(14) . .
O2W Zn4 N15 113.4(4) . .
O2W Zn4 N14 119.0(4) . .
N15 Zn4 N14 127.4(4) . .
O2W Zn4 N16 94.7(4) . .
N15 Zn4 N16 84.3(4) . .
N14 Zn4 N16 95.4(4) . .
O2W Zn4 N13 92.6(4) . .
N15 Zn4 N13 92.2(5) . .
N14 Zn4 N13 81.6(4) . .
N16 Zn4 N13 172.7(5) . .
V14 O1 Zn1 131.6(3) . .
V1 O3 V13 99.7(2) . .
V1 O3 V6 137.1(3) . .
V13 O3 V6 101.2(2) . .
V14 O6 V13 140.8(3) . .
V14 O6 V3 97.8(2) . .
V13 O6 V3 97.5(2) . .
V8 O7 V7 142.6(3) . .
V8 O7 V2 98.2(2) . .
V7 O7 V2 97.0(2) . .
V3 O8 V13 101.2(2) . .
V3 O8 V6 136.9(3) . .
V13 O8 V6 100.2(2) . .
V9 O9 V15 100.3(2) . .
V9 O9 V12 139.0(3) . .
V15 O9 V12 100.9(2) . .
V2 O12 V1 134.4(3) . .
V10 O14 Zn2 129.4(3) . .
V13 O15 Zn1 134.8(3) . 4_655
V3 O16 V14 101.0(2) . .
V3 O16 V12 137.3(3) . .
V14 O16 V12 100.0(2) . .
V10 O19 V7 100.0(2) . .
V10 O19 V4 137.9(3) . .
V7 O19 V4 99.4(2) . .
V10 O21 V15 100.2(2) . .
V10 O21 V12 138.4(3) . .
V15 O21 V12 100.4(2) . .
V8 O22 V15 142.7(3) . .
V8 O22 V9 96.7(2) . .
V15 O22 V9 97.3(2) . .
V3 O23 V9 134.0(3) . .
V9 O25 V8 99.1(2) . .
V9 O25 V6 136.5(3) . .
V8 O25 V6 101.0(2) . .
V5 O26 V10 133.8(3) . .
V15 O27 V7 141.7(3) . .
V15 O27 V10 98.3(2) . .
V7 O27 V10 98.3(2) . .
V1 O30 V11 99.7(2) . .
V1 O30 V4 139.3(3) . .
V11 O30 V4 100.7(2) . .
V11 O31 V13 142.7(3) . .
V11 O31 V1 98.2(2) . .
V13 O31 V1 97.1(2) . .
V2 O32 V8 99.4(2) . .
V2 O32 V6 136.4(3) . .
V8 O32 V6 100.9(2) . .
V14 O33 V11 143.2(3) . .
V14 O33 V5 97.9(2) . .
V11 O33 V5 97.6(2) . .
V5 O34 V11 100.5(2) . .
V5 O34 V4 138.6(3) . .
V11 O34 V4 100.8(2) . .
V2 O35 V7 99.4(2) . .
V2 O35 V4 137.9(3) . .
V7 O35 V4 100.7(2) . .
V5 O36 V14 100.3(2) . .
V5 O36 V12 137.6(3) . .
V14 O36 V12 100.6(2) . .
N1 C1 C2 110.0(9) . .
N1 C1 H1C 109.7 . .
C2 C1 H1C 109.7 . .
N1 C1 H1D 109.7 . .
C2 C1 H1D 109.7 . .
H1C C1 H1D 108.2 . .
N2 C2 C1 112.1(9) . .
N2 C2 H2C 109.2 . .
C1 C2 H2C 109.2 . .
N2 C2 H2D 109.2 . .
C1 C2 H2D 109.2 . .
H2C C2 H2D 107.9 . .
N3 C3 C4 111.9(8) . .
N3 C3 H3C 109.2 . .
C4 C3 H3C 109.2 . .
N3 C3 H3D 109.2 . .
C4 C3 H3D 109.2 . .
H3C C3 H3D 107.9 . .
C3 C4 N4 110.5(8) . .
C3 C4 H4C 109.5 . .
N4 C4 H4C 109.5 . .
C3 C4 H4D 109.5 . .
N4 C4 H4D 109.5 . .
H4C C4 H4D 108.1 . .
N5 C5 C6 112.4(10) . .
N5 C5 H5C 109.1 . .
C6 C5 H5C 109.1 . .
N5 C5 H5D 109.1 . .
C6 C5 H5D 109.1 . .
H5C C5 H5D 107.8 . .
C5 C6 N6 113.6(10) . .
C5 C6 H6C 108.8 . .
N6 C6 H6C 108.8 . .
C5 C6 H6D 108.8 . .
N6 C6 H6D 108.8 . .
H6C C6 H6D 107.7 . .
N7 C7 C8 109.0(10) . .
N7 C7 H7C 109.9 . .
C8 C7 H7C 109.9 . .
N7 C7 H7D 109.9 . .
C8 C7 H7D 109.9 . .
H7C C7 H7D 108.3 . .
N8 C8 C7 110.8(9) . .
N8 C8 H8C 109.5 . .
C7 C8 H8C 109.5 . .
N8 C8 H8D 109.5 . .
C7 C8 H8D 109.5 . .
H8C C8 H8D 108.1 . .
C10 C9 N9 102(2) . .
C10 C9 H9C 111.3 . .
N9 C9 H9C 111.3 . .
C10 C9 H9D 111.3 . .
N9 C9 H9D 111.3 . .
H9C C9 H9D 109.2 . .
C9 C10 N10 117(2) . .
C9 C10 H10C 108.0 . .
N10 C10 H10C 108.0 . .
C9 C10 H10D 108.0 . .
N10 C10 H10D 108.0 . .
H10C C10 H10D 107.2 . .
N13 C13 C14 110.5(11) . .
N13 C13 H13C 109.5 . .
C14 C13 H13C 109.5 . .
N13 C13 H13D 109.5 . .
C14 C13 H13D 109.5 . .
H13C C13 H13D 108.1 . .
N14 C14 C13 110.8(11) . .
N14 C14 H14C 109.5 . .
C13 C14 H14C 109.5 . .
N14 C14 H14D 109.5 . .
C13 C14 H14D 109.5 . .
H14C C14 H14D 108.1 . .
C16 C15 N15 116.1(13) . .
C16 C15 H15C 108.3 . .
N15 C15 H15C 108.3 . .
C16 C15 H15D 108.3 . .
N15 C15 H15D 108.3 . .
H15C C15 H15D 107.4 . .
C15 C16 N16 114.6(13) . .
C15 C16 H16C 108.6 . .
N16 C16 H16C 108.6 . .
C15 C16 H16D 108.6 . .
N16 C16 H16D 108.6 . .
H16C C16 H16D 107.6 . .
C1 N1 Zn1 107.1(7) . .
C1 N1 H1A 110.3 . .
Zn1 N1 H1A 110.3 . .
C1 N1 H1B 110.3 . .
Zn1 N1 H1B 110.3 . .
H1A N1 H1B 108.5 . .
C2 N2 Zn1 109.3(7) . .
C2 N2 H2A 109.8 . .
Zn1 N2 H2A 109.8 . .
C2 N2 H2B 109.8 . .
Zn1 N2 H2B 109.8 . .
H2A N2 H2B 108.3 . .
C3 N3 Zn1 106.4(6) . .
C3 N3 H3A 110.5 . .
Zn1 N3 H3A 110.5 . .
C3 N3 H3B 110.5 . .
Zn1 N3 H3B 110.5 . .
H3A N3 H3B 108.6 . .
C4 N4 Zn1 105.8(6) . .
C4 N4 H4A 110.6 . .
Zn1 N4 H4A 110.6 . .
C4 N4 H4B 110.6 . .
Zn1 N4 H4B 110.6 . .
H4A N4 H4B 108.7 . .
C5 N5 Zn2 109.3(6) . .
C5 N5 H5A 109.8 . .
Zn2 N5 H5A 109.8 . .
C5 N5 H5B 109.8 . .
Zn2 N5 H5B 109.8 . .
H5A N5 H5B 108.3 . .
C6 N6 Zn2 107.4(6) . .
C6 N6 H6A 110.2 . .
Zn2 N6 H6A 110.2 . .
C6 N6 H6B 110.2 . .
Zn2 N6 H6B 110.2 . .
H6A N6 H6B 108.5 . .
C7 N7 Zn2 109.1(6) . .
C7 N7 H7A 109.9 . .
Zn2 N7 H7A 109.9 . .
C7 N7 H7B 109.9 . .
Zn2 N7 H7B 109.9 . .
H7A N7 H7B 108.3 . .
C8 N8 Zn2 108.3(6) . .
C8 N8 H8A 110.0 . .
Zn2 N8 H8A 110.0 . .
C8 N8 H8B 110.0 . .
Zn2 N8 H8B 110.0 . .
H8A N8 H8B 108.4 . .
C9 N9 Zn3 118.1(13) . .
C9 N9 H9A 107.8 . .
Zn3 N9 H9A 107.8 . .
C9 N9 H9B 107.8 . .
Zn3 N9 H9B 107.8 . .
H9A N9 H9B 107.1 . .
C10 N10 Zn3 106.1(13) . .
C10 N10 H10A 110.5 . .
Zn3 N10 H10A 110.5 . .
C10 N10 H10B 110.5 . .
Zn3 N10 H10B 110.5 . .
H10A N10 H10B 108.7 . .
C13 N13 Zn4 104.8(8) . .
C13 N13 H13A 110.8 . .
Zn4 N13 H13A 110.8 . .
C13 N13 H13B 110.8 . .
Zn4 N13 H13B 110.8 . .
H13A N13 H13B 108.9 . .
C14 N14 Zn4 111.5(7) . .
C14 N14 H14A 109.3 . .
Zn4 N14 H14A 109.3 . .
C14 N14 H14B 109.3 . .
Zn4 N14 H14B 109.3 . .
H14A N14 H14B 108.0 . .
C15 N15 Zn4 106.0(9) . .
C15 N15 H15A 110.5 . .
Zn4 N15 H15A 110.5 . .
C15 N15 H15B 110.5 . .
Zn4 N15 H15B 110.5 . .
H15A N15 H15B 108.7 . .
C16 N16 Zn4 104.2(8) . .
C16 N16 H16A 110.9 . .
Zn4 N16 H16A 110.9 . .
C16 N16 H16B 110.9 . .
Zn4 N16 H16B 110.9 . .
H16A N16 H16B 108.9 . .
C12 N12 Zn3 116.0(15) . .
C12 N12 H12A 108.3 . .
Zn3 N12 H12A 108.3 . .
C12 N12 H12B 108.3 . .
Zn3 N12 H12B 108.3 . .
H12A N12 H12B 107.4 . .
C11 N11 Zn3 99.2(17) . .
C11 N11 H11A 111.9 . .
Zn3 N11 H11A 111.9 . .
C11 N11 H11B 111.9 . .
Zn3 N11 H11B 111.9 . .
H11A N11 H11B 109.6 . .
N11 C11 C12 132(3) . .
N11 C11 H11C 104.1 . .
C12 C11 H11C 104.1 . .
N11 C11 H11D 104.1 . .
C12 C11 H11D 104.1 . .
H11C C11 H11D 105.5 . .
N12 C12 C11 84.7(17) . .
N12 C12 H12C 114.5 . .
C11 C12 H12C 114.5 . .
N12 C12 H12D 114.5 . .
C11 C12 H12D 114.5 . .
H12C C12 H12D 111.6 . .
O1W' O1W Zn3 13.9(17) . .
O1W O1W' Zn3 155(3) . .

loop_
_geom_bond_atom_site_label_1
_geom_bond_atom_site_label_2
_geom_bond_distance
_geom_bond_site_symmetry_2
V1 O28 1.609(6) .
V1 O12 1.828(6) .
V1 O3 1.921(5) .
V1 O30 1.929(5) .
V1 O31 2.021(6) .
V1 V13 2.9495(18) .
V1 V11 2.9507(19) .
V2 O5 1.618(6) .
V2 O12 1.810(6) .
V2 O32 1.923(5) .
V2 O35 1.924(5) .
V2 O7 2.003(5) .
V2 V8 2.939(2) .
V2 V7 2.9440(18) .
V3 O20 1.623(6) .
V3 O23 1.818(6) .
V3 O16 1.905(5) .
V3 O8 1.917(5) .
V3 O6 2.039(6) .
V3 V14 2.9716(18) .
V3 V13 2.9760(18) .
V4 O13 1.620(5) .
V4 O35 1.952(5) .
V4 O34 1.964(5) .
V4 O19 1.966(5) .
V4 O30 1.970(5) .
V4 V7 2.9923(17) .
V4 V11 3.0041(18) .
V5 O2 1.612(5) .
V5 O26 1.804(5) .
V5 O34 1.914(5) .
V5 O36 1.920(5) .
V5 O33 2.024(5) .
V5 V11 2.9593(18) .
V5 V14 2.9600(18) .
V6 O18 1.608(5) .
V6 O3 1.963(6) .
V6 O25 1.972(5) .
V6 O32 1.992(6) .
V6 O8 1.994(5) .
V6 V13 3.0149(19) .
V6 V8 3.0247(19) .
V7 O10 1.613(6) .
V7 O27 1.918(5) .
V7 O7 1.926(5) .
V7 O35 1.936(5) .
V7 O19 1.956(5) .
V7 V10 2.9766(17) .
V8 O4 1.634(6) .
V8 O22 1.880(5) .
V8 O7 1.885(5) .
V8 O32 1.931(6) .
V8 O25 1.948(6) .
V8 V9 2.9289(19) .
V9 O17 1.616(5) .
V9 O23 1.819(6) .
V9 O9 1.895(5) .
V9 O25 1.901(5) .
V9 O22 2.037(6) .
V9 V15 2.9447(17) .
V10 O14 1.626(5) .
V10 O26 1.827(5) .
V10 O21 1.900(5) .
V10 O19 1.929(5) .
V10 O27 2.015(5) .
V10 V15 2.9466(17) .
V11 O29 1.604(6) .
V11 O31 1.881(5) .
V11 O33 1.907(5) .
V11 O30 1.932(5) .
V11 O34 1.934(5) .
V12 O24 1.607(5) .
V12 O36 1.963(5) .
V12 O9 1.964(5) .
V12 O16 1.972(5) .
V12 O21 1.977(5) .
V12 V14 3.0011(18) .
V12 V15 3.0104(18) .
V13 O15 1.623(5) .
V13 O31 1.913(5) .
V13 O6 1.917(5) .
V13 O8 1.934(5) .
V13 O3 1.938(5) .
V14 O1 1.627(5) .
V14 O33 1.900(5) .
V14 O6 1.903(5) .
V14 O36 1.936(5) .
V14 O16 1.944(5) .
V15 O11 1.617(5) .
V15 O27 1.877(5) .
V15 O22 1.883(5) .
V15 O9 1.940(5) .
V15 O21 1.941(5) .
Zn1 N2 2.092(8) .
Zn1 N4 2.108(8) .
Zn1 N1 2.111(8) .
Zn1 N3 2.123(8) .
Zn1 O15 2.385(6) 4_645
Zn1 O1 2.391(6) .
Zn2 N5 2.098(7) .
Zn2 N7 2.098(8) .
Zn2 N6 2.103(8) .
Zn2 N8 2.104(7) .
Zn2 O14 2.353(5) .
Zn3 O1W' 1.212(9) .
Zn3 N11 2.05(2) .
Zn3 N9 2.05(2) .
Zn3 N10 2.056(19) .
Zn3 O1W 2.113(19) .
Zn3 N12 2.17(2) .
Zn4 O2W 2.059(8) .
Zn4 N15 2.085(11) .
Zn4 N14 2.089(9) .
Zn4 N16 2.166(11) .
Zn4 N13 2.174(11) .
O15 Zn1 2.385(6) 4_655
C1 N1 1.479(14) .
C1 C2 1.491(15) .
C1 H1C 0.9700 .
C1 H1D 0.9700 .
C2 N2 1.446(14) .
C2 H2C 0.9700 .
C2 H2D 0.9700 .
C3 N3 1.428(12) .
C3 C4 1.477(15) .
C3 H3C 0.9700 .
C3 H3D 0.9700 .
C4 N4 1.497(12) .
C4 H4C 0.9700 .
C4 H4D 0.9700 .
C5 N5 1.437(14) .
C5 C6 1.438(16) .
C5 H5C 0.9700 .
C5 H5D 0.9700 .
C6 N6 1.442(13) .
C6 H6C 0.9700 .
C6 H6D 0.9700 .
C7 N7 1.447(13) .
C7 C8 1.540(16) .
C7 H7C 0.9700 .
C7 H7D 0.9700 .
C8 N8 1.447(14) .
C8 H8C 0.9700 .
C8 H8D 0.9700 .
C9 C10 1.48(3) .
C9 N9 1.63(3) .
C9 H9C 0.9700 .
C9 H9D 0.9700 .
C10 N10 1.74(3) .
C10 H10C 0.9700 .
C10 H10D 0.9700 .
C13 N13 1.428(17) .
C13 C14 1.539(17) .
C13 H13C 0.9700 .
C13 H13D 0.9700 .
C14 N14 1.444(15) .
C14 H14C 0.9700 .
C14 H14D 0.9700 .
C15 C16 1.38(2) .
C15 N15 1.453(18) .
C15 H15C 0.9700 .
C15 H15D 0.9700 .
C16 N16 1.549(19) .
C16 H16C 0.9700 .
C16 H16D 0.9700 .
N1 H1A 0.9000 .
N1 H1B 0.9000 .
N2 H2A 0.9000 .
N2 H2B 0.9000 .
N3 H3A 0.9000 .
N3 H3B 0.9000 .
N4 H4A 0.9000 .
N4 H4B 0.9000 .
N5 H5A 0.9000 .
N5 H5B 0.9000 .
N6 H6A 0.9000 .
N6 H6B 0.9000 .
N7 H7A 0.9000 .
N7 H7B 0.9000 .
N8 H8A 0.9000 .
N8 H8B 0.9000 .
N9 H9A 0.9000 .
N9 H9B 0.9000 .
N10 H10A 0.9000 .
N10 H10B 0.9000 .
N13 H13A 0.9000 .
N13 H13B 0.9000 .
N14 H14A 0.9000 .
N14 H14B 0.9000 .
N15 H15A 0.9000 .
N15 H15B 0.9000 .
N16 H16A 0.9000 .
N16 H16B 0.9000 .
N12 C12 1.559(17) .
N12 H12A 0.9000 .
N12 H12B 0.9000 .
N11 C11 1.468(17) .
N11 H11A 0.9000 .
N11 H11B 0.9000 .
C11 C12 1.570(10) .
C11 H11C 0.9700 .
C11 H11D 0.9700 .
C12 H12C 0.9700 .
C12 H12D 0.9700 .
O1W O1W' 0.95(2) .
